data_1520322
loop_
_publ_author_name
'Pache, Aroa'
'Reinoso, Santiago'
'Felices, Leire'
'Iturrospe, Amaia'
'Lezama, Luis'
'Guti\'errez-Zorrilla, Juan'

_publ_section_title
;
 Single-Crystal to Single-Crystal Reversible Transformations Induced by
 Thermal Dehydration in Keggin-Type Polyoxometalates Decorated with
 Copper(II)-Picolinate Complexes: The Structure Directing Role of
 Guanidinium
;
_journal_issue 2
_journal_name_full Inorganics
_journal_page_first 194
_journal_paper_doi 10.3390/inorganics3020194
_journal_volume 3
_journal_year 2015
_chemical_compound_source 'synthesis as described'
_chemical_formula_moiety 'C4 H24 N12, C48 H32 Cu4 N8 O16, C24 H16 Cu2 N4 O48 Ge W12'
_chemical_formula_sum 'C76 H72 Cu6 Ge N24 O64 W12'
_chemical_formula_weight 5005.61
_chemical_name_systematic
;
 ?
;
_space_group_IT_number 2
_symmetry_cell_setting triclinic
_symmetry_Int_Tables_number 2
_symmetry_space_group_name_Hall '-P 1'
_symmetry_space_group_name_H-M 'P -1'
_atom_sites_solution_hydrogens geom
_atom_sites_solution_primary direct
_atom_sites_solution_secondary difmap
_audit_creation_date 2014-04-09T10:00:29-00:00
_audit_creation_method 'WinGX routine CIF_UPDATE'
_cell_angle_alpha 104.371(5)
_cell_angle_beta 91.222(5)
_cell_angle_gamma 100.534(5)
_cell_formula_units_Z 1
_cell_length_a 11.6025(7)
_cell_length_b 15.9736(9)
_cell_length_c 15.9849(10)
_cell_measurement_reflns_used 4607
_cell_measurement_temperature 100(2)
_cell_measurement_theta_max 74.252
_cell_measurement_theta_min 4.637
_cell_measurement_wavelength 1.54184
_cell_volume 2814.5(3)
_computing_cell_refinement 'CrysAlis Pro (Oxford Diffraction Ltd., 2011)'
_computing_data_collection 'CrysAlis Pro (Oxford Diffraction Ltd., 2011)'
_computing_data_reduction 'CrysAlis Pro (Oxford Diffraction Ltd., 2011)'
_computing_molecular_graphics 'Diamond v.3.2f (Crystal Impact GbR, 2008)'
_computing_publication_material 'WinGX publication routines (Farrugia, 1999)'
_computing_structure_refinement 'SHELXL-97 (Sheldrick, 2008)'
_computing_structure_solution 'OLEX2 (Dolomanov et al, 2010)'
_diffrn_ambient_temperature 100(2)
_diffrn_detector 'CCD plate'
_diffrn_detector_area_resol_mean 10.4023
_diffrn_detector_type Atlas
_diffrn_measured_fraction_theta_full 0.989
_diffrn_measured_fraction_theta_max 0.989
_diffrn_measurement_details
;
  1 omega -106.00  -16.00   1.0000    7.0000
omega____ theta____ kappa____ phi______ frames
    -      -40.5756  -38.0000   60.0000 90

  2 omega  -65.00   35.00   1.0000    7.0000
omega____ theta____ kappa____ phi______ frames
    -      -40.5756   38.0000 -120.0000 100

  3 omega   16.00  113.00   1.0000    7.0000
omega____ theta____ kappa____ phi______ frames
    -       40.5756   38.0000  -30.0000 97

  4 omega    4.00   89.00   1.0000    7.0000
omega____ theta____ kappa____ phi______ frames
    -       40.5756 -125.0000   60.0000 85

  5 omega  -87.00  -50.00   1.0000   28.0000
omega____ theta____ kappa____ phi______ frames
    -      -83.0000  125.0000  150.0000 37

  6 omega   79.00  156.00   1.0000   28.0000
omega____ theta____ kappa____ phi______ frames
    -      109.6109   30.0000 -150.0000 77

  7 omega   32.00   57.00   1.0000   28.0000
omega____ theta____ kappa____ phi______ frames
    -      109.6109  -30.0000    0.0000 25

  8 omega   35.00   74.00   1.0000   28.0000
omega____ theta____ kappa____ phi______ frames
    -      109.6109  -45.0000 -180.0000 39

  9 omega   58.00  115.00   1.0000   28.0000
omega____ theta____ kappa____ phi______ frames
    -      109.6109 -125.0000   60.0000 57

 10 omega   45.00  108.00   1.0000   28.0000
omega____ theta____ kappa____ phi______ frames
    -      109.6109  -94.0000 -180.0000 63

 11 omega   25.00  104.00   1.0000   28.0000
omega____ theta____ kappa____ phi______ frames
    -      109.6109  -94.0000  -60.0000 79


 12 omega   34.00   69.00   1.0000   28.0000
omega____ theta____ kappa____ phi______ frames
    -      109.6109  -30.0000  -60.0000 35

 13 omega   42.00   69.00   1.0000   28.0000
omega____ theta____ kappa____ phi______ frames
    -      109.6109  -30.0000 -120.0000 27

 14 omega   37.00   62.00   1.0000   28.0000
omega____ theta____ kappa____ phi______ frames
    -      109.6109  -94.0000 -120.0000 25

 15 omega   48.00  158.00   1.0000   28.0000
omega____ theta____ kappa____ phi______ frames
    -      109.6109   15.0000  150.0000 110

 16 omega   38.00   66.00   1.0000   28.0000
omega____ theta____ kappa____ phi______ frames
    -      109.6109  -45.0000  -60.0000 28

 17 omega   40.00   65.00   1.0000   28.0000
omega____ theta____ kappa____ phi______ frames
    -      109.6109  -45.0000  150.0000 25

 18 omega   38.00  138.00   1.0000   28.0000
omega____ theta____ kappa____ phi______ frames
    -      109.6109  -61.0000   30.0000 100

 19 omega   33.00   62.00   1.0000   28.0000
omega____ theta____ kappa____ phi______ frames
    -      109.6109  -30.0000  -30.0000 29

 20 omega   48.00   76.00   1.0000   28.0000
omega____ theta____ kappa____ phi______ frames
    -      109.6109  -45.0000  -90.0000 28

 21 omega   63.00  122.00   1.0000   28.0000
omega____ theta____ kappa____ phi______ frames
    -      109.6109 -125.0000  -60.0000 59

 22 omega   67.00  109.00   1.0000   28.0000
omega____ theta____ kappa____ phi______ frames
    -      109.6109  -94.0000   90.0000 42

 23 omega   90.00  135.00   1.0000   28.0000
omega____ theta____ kappa____ phi______ frames
    -      109.6109   45.0000  -90.0000 45

;
_diffrn_measurement_device '\k-geometry diffractometer'
_diffrn_measurement_device_type 'Agilent SuperNova'
_diffrn_measurement_method '\w scans'
_diffrn_orient_matrix_UB_11 0.051678
_diffrn_orient_matrix_UB_12 -0.0225076
_diffrn_orient_matrix_UB_13 0.0794186
_diffrn_orient_matrix_UB_21 -0.0189262
_diffrn_orient_matrix_UB_22 -0.0976574
_diffrn_orient_matrix_UB_23 -0.0503472
_diffrn_orient_matrix_UB_31 0.1236973
_diffrn_orient_matrix_UB_32 0.0160381
_diffrn_orient_matrix_UB_33 -0.0332372
_diffrn_radiation_monochromator 'Multilayer optics'
_diffrn_radiation_probe x-ray
_diffrn_radiation_source 'Nova (Cu) X-ray micro-source'
_diffrn_radiation_type CuK\a
_diffrn_radiation_wavelength 1.54184
_diffrn_reflns_av_R_equivalents 0.0531
_diffrn_reflns_av_unetI/netI 0.0764
_diffrn_reflns_limit_h_max 14
_diffrn_reflns_limit_h_min -9
_diffrn_reflns_limit_k_max 19
_diffrn_reflns_limit_k_min -19
_diffrn_reflns_limit_l_max 19
_diffrn_reflns_limit_l_min -19
_diffrn_reflns_number 20323
_diffrn_reflns_theta_full 71.49
_diffrn_reflns_theta_max 71.49
_diffrn_reflns_theta_min 2.86
_diffrn_source_current 0.8
_diffrn_source_power 0.04
_diffrn_source_voltage 50
_exptl_absorpt_coefficient_mu 24.412
_exptl_absorpt_correction_T_max 0.551
_exptl_absorpt_correction_T_min 0.18
_exptl_absorpt_correction_type analytical
_exptl_absorpt_process_details
;
        CrysAlisPro, Agilent Technologies,
        Version 1.171.36.24 (release 03-12-2012 CrysAlis171 .NET)
        (compiled Dec  3 2012,18:21:49)
Analytical numeric absorption correction using a multifaceted crystal
                        model based on expressions derived by R.C. Clark & J.S.
        (Clark, R. C. & Reid, J. S. (1995). Acta Cryst. A51, 887-897)
;
_exptl_crystal_colour blue
_exptl_crystal_density_diffrn 2.953
_exptl_crystal_density_method 'not measured'
_exptl_crystal_description prism
_exptl_crystal_F_000 2302
_exptl_crystal_size_max 0.1297
_exptl_crystal_size_mid 0.046
_exptl_crystal_size_min 0.033
_refine_diff_density_max 6.499
_refine_diff_density_min -2.961
_refine_diff_density_rms 0.457
_refine_ls_extinction_method none
_refine_ls_goodness_of_fit_ref 1.039
_refine_ls_hydrogen_treatment noref
_refine_ls_matrix_type full
_refine_ls_number_parameters 494
_refine_ls_number_reflns 10854
_refine_ls_number_restraints 0
_refine_ls_restrained_S_all 1.039
_refine_ls_R_factor_all 0.112
_refine_ls_R_factor_gt 0.0789
_refine_ls_shift/su_max 0
_refine_ls_shift/su_mean 0
_refine_ls_structure_factor_coef Fsqd
_refine_ls_weighting_details 'calc w=1/[\s^2^(Fo^2^)+(0.1221P)^2^+74.0459P] where P=(Fo^2^+2Fc^2^)/3'
_refine_ls_weighting_scheme calc
_refine_ls_wR_factor_gt 0.1979
_refine_ls_wR_factor_ref 0.2308
_reflns_number_gt 7649
_reflns_number_total 10854
_reflns_threshold_expression >2\s(I)
_cod_data_source_file s6.cif
_cod_data_source_block 3a
_cod_database_code 1520322

loop_
_symmetry_equiv_pos_as_xyz
'x, y, z'
'-x, -y, -z'

loop_
_atom_site_label
_atom_site_type_symbol
_atom_site_fract_x
_atom_site_fract_y
_atom_site_fract_z
_atom_site_U_iso_or_equiv
_atom_site_adp_type
_atom_site_occupancy
_atom_site_symmetry_multiplicity
_atom_site_calc_flag
_atom_site_refinement_flags
C1G C 0.2035(17) 0.2586(13) -0.4251(13) 0.034(4) Uiso 1 1 d .
C2A C 0.2020(19) 0.5024(14) -0.1016(14) 0.039(4) Uiso 1 1 d .
C2B C 0.2362(18) 0.7170(13) 0.6039(14) 0.037(4) Uiso 1 1 d .
C2C C -0.459(2) 0.0056(14) -0.6039(15) 0.041(5) Uiso 1 1 d .
C2G C 0.4485(16) 0.5854(12) 0.3245(12) 0.028(4) Uiso 1 1 d .
C3A C 0.1141(19) 0.5463(14) -0.1036(15) 0.040(5) Uiso 1 1 d .
H3A H 0.0709 0.5412 -0.1563 0.048 Uiso 1 1 calc R
C3B C 0.2599(19) 0.7920(14) 0.6673(14) 0.038(4) Uiso 1 1 d .
H3B H 0.2146 0.8364 0.6701 0.046 Uiso 1 1 calc R
C3C C -0.556(2) -0.0175(17) -0.6623(17) 0.050(5) Uiso 1 1 d .
H3C H -0.5755 -0.0757 -0.6986 0.06 Uiso 1 1 calc R
C4A C 0.0883(19) 0.5995(14) -0.0257(14) 0.038(4) Uiso 1 1 d .
H4A H 0.0266 0.6313 -0.0257 0.046 Uiso 1 1 calc R
C4B C 0.352(2) 0.8035(15) 0.7288(15) 0.043(5) Uiso 1 1 d .
H4B H 0.3698 0.8556 0.7748 0.051 Uiso 1 1 calc R
C4C C -0.6245(18) 0.0426(13) -0.6687(14) 0.036(4) Uiso 1 1 d .
H4C H -0.6915 0.0275 -0.7085 0.043 Uiso 1 1 calc R
C5A C 0.148(2) 0.6069(15) 0.0486(16) 0.044(5) Uiso 1 1 d .
H5A H 0.1301 0.6436 0.1013 0.053 Uiso 1 1 calc R
C5B C 0.4168(18) 0.7377(13) 0.7220(13) 0.034(4) Uiso 1 1 d .
H5B H 0.4818 0.7452 0.7621 0.041 Uiso 1 1 calc R
C5C C -0.5908(18) 0.1260(14) -0.6143(14) 0.037(4) Uiso 1 1 d .
H5C H -0.6356 0.1697 -0.6167 0.044 Uiso 1 1 calc R
C6A C 0.2384(19) 0.5584(14) 0.0464(14) 0.038(4) Uiso 1 1 d .
H6A H 0.2827 0.5634 0.0987 0.045 Uiso 1 1 calc R
C6B C 0.3859(17) 0.6602(13) 0.6556(13) 0.033(4) Uiso 1 1 d .
H6B H 0.4279 0.6138 0.652 0.04 Uiso 1 1 calc R
C6C C -0.4945(18) 0.1471(14) -0.5570(14) 0.038(4) Uiso 1 1 d .
H6C H -0.4741 0.205 -0.5201 0.045 Uiso 1 1 calc R
C7A C 0.2386(18) 0.4387(13) -0.1826(13) 0.034(4) Uiso 1 1 d .
C7B C 0.1383(16) 0.6965(12) 0.5318(12) 0.030(4) Uiso 1 1 d .
C7C C -0.382(2) -0.0558(17) -0.5936(17) 0.053(6) Uiso 1 1 d .
C9A C 0.5145(16) 0.3274(12) 0.0210(12) 0.030(4) Uiso 1 1 d .
C9B C 0.2739(16) 0.3999(12) 0.3818(12) 0.029(4) Uiso 1 1 d .
C9C C -0.122(2) 0.1972(15) -0.3444(15) 0.044(5) Uiso 1 1 d .
C10A C 0.5675(18) 0.2633(13) 0.0296(14) 0.036(4) Uiso 1 1 d .
H10A H 0.6016 0.2649 0.0847 0.043 Uiso 1 1 calc R
C10B C 0.2756(17) 0.3345(12) 0.3050(12) 0.032(4) Uiso 1 1 d .
H10B H 0.3197 0.2893 0.3021 0.038 Uiso 1 1 calc R
C10C C -0.0219(18) 0.2222(14) -0.2878(14) 0.037(4) Uiso 1 1 d .
H10C H -0.0077 0.2774 -0.2459 0.044 Uiso 1 1 calc R
C11A C 0.5742(18) 0.1927(14) -0.0419(14) 0.037(4) Uiso 1 1 d .
H11A H 0.6127 0.1464 -0.0369 0.044 Uiso 1 1 calc R
C11B C 0.210(2) 0.3393(15) 0.2349(15) 0.043(5) Uiso 1 1 d .
H11B H 0.2112 0.2969 0.1815 0.052 Uiso 1 1 calc R
C11C C 0.055(2) 0.1678(15) -0.2930(15) 0.043(5) Uiso 1 1 d .
H11C H 0.1241 0.1849 -0.2553 0.051 Uiso 1 1 calc R
C12A C 0.521(2) 0.1942(16) -0.1204(16) 0.046(5) Uiso 1 1 d .
H12A H 0.5202 0.1471 -0.1704 0.055 Uiso 1 1 calc R
C12B C 0.1450(18) 0.4016(13) 0.2378(14) 0.036(4) Uiso 1 1 d .
H12B H 0.0992 0.4023 0.1881 0.043 Uiso 1 1 calc R
C12C C 0.032(2) 0.0841(16) -0.3554(16) 0.049(5) Uiso 1 1 d .
H12C H 0.085 0.0447 -0.3598 0.059 Uiso 1 1 calc R
C13A C 0.471(2) 0.2639(15) -0.1250(16) 0.044(5) Uiso 1 1 d .
H13A H 0.4396 0.2657 -0.1799 0.052 Uiso 1 1 calc R
C13B C 0.147(2) 0.4642(15) 0.3150(15) 0.044(5) Uiso 1 1 d .
H13B H 0.1021 0.509 0.3174 0.053 Uiso 1 1 calc R
C13C C -0.072(2) 0.0623(16) -0.4095(16) 0.046(5) Uiso 1 1 d .
H13C H -0.0904 0.0069 -0.451 0.055 Uiso 1 1 calc R
C14A C 0.4961(17) 0.4007(12) 0.0961(13) 0.032(4) Uiso 1 1 d .
C14B C 0.3461(15) 0.4064(11) 0.4608(12) 0.027(3) Uiso 1 1 d .
C14C C -0.2130(18) 0.2528(13) -0.3438(14) 0.037(4) Uiso 1 1 d .
Cu1A Cu 0.3685(2) 0.41986(18) -0.04544(17) 0.0297(6) Uani 1 1 d .
Cu1B Cu 0.2431(3) 0.5532(2) 0.49575(19) 0.0398(7) Uani 1 1 d .
Cu1C Cu -0.2866(3) 0.1038(2) -0.4759(2) 0.0397(7) Uani 1 1 d .
Ge1 Ge 0 0 0 0.0162(5) Uani 1 2 d S
N1A N 0.2641(14) 0.5050(10) -0.0276(10) 0.030(3) Uiso 1 1 d .
N1B N 0.2990(14) 0.6517(10) 0.5985(10) 0.031(3) Uiso 1 1 d .
N1C N -0.4301(15) 0.0899(11) -0.5519(11) 0.036(4) Uiso 1 1 d .
N1G N 0.1902(15) 0.1834(11) -0.4886(12) 0.038(4) Uiso 1 1 d .
H1GA H 0.1395 0.1742 -0.5332 0.045 Uiso 1 1 calc R
H1GB H 0.2321 0.1435 -0.4854 0.045 Uiso 1 1 calc R
N2G N 0.2842(16) 0.2725(12) -0.3596(12) 0.038(4) Uiso 1 1 d .
H2GA H 0.2961 0.3222 -0.3188 1(2) Uiso 1 1 calc R
H2GB H 0.3254 0.2319 -0.3574 1.275 Uiso 1 1 calc R
N3G N 0.1404(16) 0.3179(12) -0.4304(12) 0.039(4) Uiso 1 1 d .
H3GA H 0.1508 0.3681 -0.3903 0.047 Uiso 1 1 calc R
H3GB H 0.0878 0.3073 -0.4741 0.047 Uiso 1 1 calc R
N4G N 0.3938(15) 0.5806(11) 0.2506(12) 0.037(4) Uiso 1 1 d .
H4GA H 0.4099 0.5447 0.2028 0.045 Uiso 1 1 calc R
H4GB H 0.3408 0.6131 0.2486 0.045 Uiso 1 1 calc R
N5G N 0.5270(15) 0.5351(11) 0.3235(12) 0.035(4) Uiso 1 1 d .
H5GA H 0.5407 0.5001 0.2743 0.042 Uiso 1 1 calc R
H5GB H 0.5657 0.5365 0.3719 0.042 Uiso 1 1 calc R
N6G N 0.4253(14) 0.6365(10) 0.3988(11) 0.032(3) Uiso 1 1 d .
H6GA H 0.3713 0.6688 0.3996 0.039 Uiso 1 1 calc R
H6GB H 0.464 0.6381 0.4473 0.039 Uiso 1 1 calc R
N8A N 0.4634(14) 0.3283(10) -0.0577(11) 0.032(3) Uiso 1 1 d .
N8B N 0.2076(15) 0.4641(11) 0.3861(11) 0.036(4) Uiso 1 1 d .
N8C N -0.1423(17) 0.1186(13) -0.4027(13) 0.044(4) Uiso 1 1 d .
O1 O 0.184(3) 0.3156(18) -0.0383(18) 0.030(7) Uiso 0.516(17) 1 d P
O1A O 0.3177(12) 0.3962(9) -0.1690(9) 0.035(3) Uiso 1 1 d .
O1B O 0.1270(13) 0.6213(9) 0.4774(9) 0.038(3) Uiso 1 1 d .
O1C O -0.2908(14) -0.0172(11) -0.5375(11) 0.047(4) Uiso 1 1 d .
O2 O 0.4360(13) 0.1315(9) 0.1203(10) 0.039(3) Uiso 1 1 d .
O1Z O 0.220(2) 0.3031(15) -0.0318(15) 0.015(5) Uiso 0.484(17) 1 d P
O2A O 0.1890(14) 0.4319(10) -0.2523(10) 0.045(3) Uiso 1 1 d .
O2B O 0.0782(15) 0.7517(11) 0.5305(12) 0.053(4) Uiso 1 1 d .
O2C O -0.4052(15) -0.1327(11) -0.6359(11) 0.051(4) Uiso 1 1 d .
O3 O 0.343(3) 0.035(2) -0.203(2) 0.031(6) Uiso 0.516(17) 1 d P
O3A O 0.4362(12) 0.4574(9) 0.0755(9) 0.033(3) Uiso 1 1 d .
O3B O 0.3451(13) 0.4775(9) 0.5214(9) 0.037(3) Uiso 1 1 d .
O3C O -0.2956(14) 0.2199(11) -0.4043(11) 0.047(4) Uiso 1 1 d .
O4 O 0.118(3) 0.118(2) 0.332(2) 0.029(8) Uiso 0.516(17) 1 d P
O3Z O 0.318(2) 0.0075(18) -0.2287(18) 0.021(5) Uiso 0.484(17) 1 d P
O4A O 0.5360(12) 0.4070(9) 0.1677(9) 0.037(3) Uiso 1 1 d .
O4B O 0.4014(11) 0.3502(8) 0.4652(9) 0.032(3) Uiso 1 1 d .
O4C O -0.2053(15) 0.3231(11) -0.2882(11) 0.049(4) Uiso 1 1 d .
O5 O -0.225(2) 0.147(2) -0.1743(17) 0.027(6) Uiso 0.516(17) 1 d P
O4Z O 0.089(3) 0.126(2) 0.333(2) 0.024(8) Uiso 0.484(17) 1 d P
O6 O -0.137(3) 0.278(2) 0.177(3) 0.042(9) Uiso 0.516(17) 1 d P
O5Z O -0.227(2) 0.1799(19) -0.1689(15) 0.016(5) Uiso 0.484(17) 1 d P
O7 O 0.222(2) 0.1695(16) 0.0555(16) 0.028(5) Uiso 0.516(17) 1 d P
O6Z O -0.144(3) 0.292(2) 0.158(2) 0.024(7) Uiso 0.484(17) 1 d P
O8 O 0.292(2) 0.0340(14) -0.0274(14) 0.019(4) Uiso 0.516(17) 1 d P
O7Z O 0.275(2) 0.2011(15) 0.0444(15) 0.019(5) Uiso 0.484(17) 1 d P
O9 O 0.1760(19) 0.1147(14) -0.1109(14) 0.019(5) Uiso 0.516(17) 1 d P
O8Z O 0.343(2) 0.0533(16) -0.0443(16) 0.022(5) Uiso 0.484(17) 1 d P
O10 O 0.186(2) 0.1201(14) 0.1604(15) 0.023(5) Uiso 0.516(17) 1 d P
O9Z O 0.222(2) 0.1468(15) -0.1285(15) 0.018(5) Uiso 0.484(17) 1 d P
O11 O 0.245(3) -0.0264(19) 0.079(2) 0.040(7) Uiso 0.516(17) 1 d P
O10Z O 0.237(2) 0.1244(15) 0.2017(16) 0.021(5) Uiso 0.484(17) 1 d P
O12 O 0.079(2) -0.0090(15) -0.2036(16) 0.022(5) Uiso 0.516(17) 1 d P
O11Z O 0.303(2) -0.0265(16) 0.1170(17) 0.026(5) Uiso 0.484(17) 1 d P
O13 O 0.004(2) 0.1668(19) -0.1033(16) 0.027(5) Uiso 0.516(17) 1 d P
O12Z O 0.104(2) -0.0358(15) -0.2409(16) 0.020(5) Uiso 0.484(17) 1 d P
O14 O 0.045(2) 0.2203(19) 0.0639(16) 0.027(5) Uiso 0.516(17) 1 d P
O13Z O 0.001(2) 0.2076(17) -0.0996(15) 0.018(5) Uiso 0.484(17) 1 d P
O15 O -0.0880(18) 0.0302(13) -0.1828(14) 0.017(4) Uiso 0.516(17) 1 d P
O14Z O 0.042(2) 0.2624(18) 0.0702(15) 0.020(5) Uiso 0.484(17) 1 d P
O16 O -0.1646(18) 0.1530(15) 0.0010(13) 0.016(4) Uiso 0.516(17) 1 d P
O15Z O -0.131(2) 0.0281(15) -0.2281(16) 0.024(5) Uiso 0.484(17) 1 d P
O17 O 0.0196(18) 0.1616(13) 0.1793(14) 0.016(4) Uiso 0.516(17) 1 d P
O16Z O -0.1775(19) 0.1918(17) 0.0036(14) 0.017(5) Uiso 0.484(17) 1 d P
O18 O -0.195(2) 0.0927(18) 0.1225(18) 0.030(6) Uiso 0.516(17) 1 d P
O17Z O 0.0003(19) 0.1902(15) 0.2165(15) 0.016(5) Uiso 0.484(17) 1 d P
O19 O 0.111(2) 0.0106(15) 0.0873(16) 0.025(5) Uiso 0.5 1 d P
O18Z O -0.225(2) 0.1194(19) 0.1518(19) 0.030(6) Uiso 0.484(17) 1 d P
O20 O -0.057(2) 0.0532(15) 0.0925(15) 0.024(5) Uiso 0.5 1 d P
O21 O -0.129(2) -0.0628(15) 0.0217(15) 0.025(5) Uiso 0.5 1 d P
O22 O 0.020(2) -0.1021(15) 0.0031(15) 0.022(5) Uiso 0.5 1 d P
W1 W 0.13951(7) 0.20785(5) -0.02409(5) 0.0253(2) Uani 1 1 d .
W2 W 0.29636(7) 0.08765(6) 0.08037(7) 0.0369(2) Uani 1 1 d .
W3 W 0.22435(7) 0.01537(6) -0.14558(5) 0.0280(2) Uani 1 1 d .
W4 W 0.06962(8) 0.08519(6) 0.22501(5) 0.0347(2) Uani 1 1 d .
W5 W -0.15027(7) 0.11461(6) -0.11556(6) 0.0311(2) Uani 1 1 d .
W6 W -0.09728(7) 0.19157(5) 0.11167(5) 0.0249(2) Uani 1 1 d .

loop_
_atom_site_aniso_label
_atom_site_aniso_U_11
_atom_site_aniso_U_22
_atom_site_aniso_U_33
_atom_site_aniso_U_23
_atom_site_aniso_U_13
_atom_site_aniso_U_12
Cu1A 0.0291(13) 0.0305(13) 0.0261(13) 0.0061(10) 0.0020(10) -0.0012(10)
Cu1B 0.0425(17) 0.0419(16) 0.0290(15) -0.0041(12) -0.0110(12) 0.0128(13)
Cu1C 0.0328(15) 0.0399(15) 0.0496(18) 0.0165(13) 0.0128(13) 0.0069(12)
Ge1 0.0109(11) 0.0183(11) 0.0158(12) 0.0020(9) 0.0032(9) -0.0036(9)
W1 0.0213(4) 0.0253(4) 0.0240(4) 0.0058(3) -0.0035(3) -0.0071(3)
W2 0.0154(4) 0.0310(4) 0.0496(6) -0.0082(4) 0.0030(3) -0.0076(3)
W3 0.0175(4) 0.0443(5) 0.0194(4) 0.0078(3) 0.0053(3) -0.0011(3)
W4 0.0455(5) 0.0304(4) 0.0169(4) -0.0007(3) 0.0069(3) -0.0129(4)
W5 0.0255(4) 0.0382(5) 0.0347(5) 0.0177(4) 0.0138(3) 0.0069(3)
W6 0.0214(4) 0.0269(4) 0.0212(4) 0.0008(3) -0.0003(3) -0.0013(3)

loop_
_atom_type_symbol
_atom_type_description
_atom_type_scat_dispersion_real
_atom_type_scat_dispersion_imag
_atom_type_scat_source
C C 0.0181 0.0091 'International Tables Vol C Tables 4.2.6.8 and 6.1.1.4'
H H 0 0 'International Tables Vol C Tables 4.2.6.8 and 6.1.1.4'
Cu Cu -1.9646 0.5888 'International Tables Vol C Tables 4.2.6.8 and 6.1.1.4'
Ge Ge -1.0885 0.8855 'International Tables Vol C Tables 4.2.6.8 and 6.1.1.4'
N N 0.0311 0.018 'International Tables Vol C Tables 4.2.6.8 and 6.1.1.4'
O O 0.0492 0.0322 'International Tables Vol C Tables 4.2.6.8 and 6.1.1.4'
W W -5.4734 5.5774 'International Tables Vol C Tables 4.2.6.8 and 6.1.1.4'

loop_
_exptl_crystal_face_index_h
_exptl_crystal_face_index_k
_exptl_crystal_face_index_l
_exptl_crystal_face_perp_dist
-4 -4 8 0.0228
-5 -3 8 0.022
-7 4 -3 0.051
6 -5 6 0.0608
-1 10 2 0.0131
0 -10 -1 0.0148
5 2 -8 0.022

loop_
_geom_angle_atom_site_label_1
_geom_angle_atom_site_label_2
_geom_angle_atom_site_label_3
_geom_angle
_geom_angle_site_symmetry_1
_geom_angle_site_symmetry_3
N3G C1G N2G 121.6(19) . .
N3G C1G N1G 119.5(19) . .
N2G C1G N1G 118.8(18) . .
C3A C2A N1A 124(2) . .
C3A C2A C7A 124(2) . .
N1A C2A C7A 112.7(18) . .
C3B C2B N1B 122(2) . .
C3B C2B C7B 124.0(19) . .
N1B C2B C7B 113.9(17) . .
N1C C2C C3C 120(2) . .
N1C C2C C7C 117(2) . .
C3C C2C C7C 124(2) . .
N4G C2G N5G 117.3(18) . .
N4G C2G N6G 122.5(18) . .
N5G C2G N6G 120.1(18) . .
C2A C3A C4A 118(2) . .
C2B C3B C4B 119(2) . .
C4C C3C C2C 121(2) . .
C5A C4A C3A 122(2) . .
C5B C4B C3B 119(2) . .
C3C C4C C5C 117(2) . .
C4A C5A C6A 118(2) . .
C4B C5B C6B 119(2) . .
C6C C5C C4C 121(2) . .
N1A C6A C5A 122(2) . .
N1B C6B C5B 120.0(18) . .
N1C C6C C5C 122(2) . .
O2A C7A O1A 125.6(19) . .
O2A C7A C2A 118.0(18) . .
O1A C7A C2A 116.3(18) . .
O2B C7B O1B 125.5(19) . .
O2B C7B C2B 118.8(18) . .
O1B C7B C2B 115.7(17) . .
O2C C7C O1C 128(2) . .
O2C C7C C2C 120(2) . .
O1C C7C C2C 113(2) . .
C10A C9A N8A 122.0(18) . .
C10A C9A C14A 123.2(18) . .
N8A C9A C14A 114.6(16) . .
N8B C9B C10B 121.5(18) . .
N8B C9B C14B 116.2(16) . .
C10B C9B C14B 122.2(17) . .
N8C C9C C10C 120(2) . .
N8C C9C C14C 117(2) . .
C10C C9C C14C 124(2) . .
C9A C10A C11A 121(2) . .
C11B C10B C9B 116.3(19) . .
C11C C10C C9C 120(2) . .
C12A C11A C10A 116(2) . .
C12B C11B C10B 123(2) . .
C10C C11C C12C 120(2) . .
C13A C12A C11A 120(2) . .
C11B C12B C13B 118(2) . .
C13C C12C C11C 118(2) . .
N8A C13A C12A 123(2) . .
N8B C13B C12B 123(2) . .
N8C C13C C12C 120(2) . .
O4A C14A O3A 124.2(18) . .
O4A C14A C9A 121.0(18) . .
O3A C14A C9A 114.8(16) . .
O4B C14B O3B 125.5(17) . .
O4B C14B C9B 121.1(16) . .
O3B C14B C9B 113.4(16) . .
O4C C14C O3C 126(2) . .
O4C C14C C9C 120(2) . .
O3C C14C C9C 114.0(19) . .
N1A Cu1A N8A 174.8(7) . .
N1A Cu1A O1A 84.9(6) . .
N8A Cu1A O1A 97.2(6) . .
N1A Cu1A O3A 94.4(6) . .
N8A Cu1A O3A 84.3(6) . .
O1A Cu1A O3A 171.9(6) . .
N1A Cu1A O1Z 93.6(8) . .
N8A Cu1A O1Z 81.6(8) . .
O1A Cu1A O1Z 89.9(7) . .
O3A Cu1A O1Z 98.2(7) . .
O1B Cu1B O3B 173.0(6) . .
O1B Cu1B N8B 96.6(7) . .
O3B Cu1B N8B 84.0(7) . .
O1B Cu1B N1B 84.9(6) . .
O3B Cu1B N1B 95.6(6) . .
N8B Cu1B N1B 171.4(7) . .
O1C Cu1C O3C 172.8(7) . .
O1C Cu1C N8C 96.7(8) . .
O3C Cu1C N8C 84.1(8) . .
O1C Cu1C N1C 83.3(7) . .
O3C Cu1C N1C 96.1(7) . .
N8C Cu1C N1C 178.7(8) . .
O22 Ge1 O22 180.0(15) 2 .
O22 Ge1 O20 112.4(11) 2 2
O22 Ge1 O20 67.6(11) . 2
O22 Ge1 O20 67.6(11) 2 .
O22 Ge1 O20 112.4(11) . .
O20 Ge1 O20 180(2) 2 .
O22 Ge1 O21 69.0(11) 2 2
O22 Ge1 O21 111.0(11) . 2
O20 Ge1 O21 68.1(11) 2 2
O20 Ge1 O21 111.9(11) . 2
O22 Ge1 O21 111.0(11) 2 .
O22 Ge1 O21 69.0(11) . .
O20 Ge1 O21 111.9(11) 2 .
O20 Ge1 O21 68.1(11) . .
O21 Ge1 O21 180.0(14) 2 .
O22 Ge1 O19 70.9(11) 2 2
O22 Ge1 O19 109.1(11) . 2
O20 Ge1 O19 75.4(11) 2 2
O20 Ge1 O19 104.6(11) . 2
O21 Ge1 O19 107.6(11) 2 2
O21 Ge1 O19 72.4(11) . 2
O22 Ge1 O19 109.1(11) 2 .
O22 Ge1 O19 70.9(11) . .
O20 Ge1 O19 104.6(11) 2 .
O20 Ge1 O19 75.4(11) . .
O21 Ge1 O19 72.4(11) 2 .
O21 Ge1 O19 107.6(11) . .
O19 Ge1 O19 180.0(19) 2 .
C6A N1A C2A 117.1(17) . .
C6A N1A Cu1A 129.9(14) . .
C2A N1A Cu1A 112.7(13) . .
C6B N1B C2B 120.7(17) . .
C6B N1B Cu1B 128.3(14) . .
C2B N1B Cu1B 111.0(13) . .
C6C N1C C2C 120.0(19) . .
C6C N1C Cu1C 129.4(15) . .
C2C N1C Cu1C 110.5(14) . .
C13A N8A C9A 117.9(18) . .
C13A N8A Cu1A 129.3(15) . .
C9A N8A Cu1A 112.0(12) . .
C13B N8B C9B 118.5(18) . .
C13B N8B Cu1B 130.1(15) . .
C9B N8B Cu1B 110.6(13) . .
C13C N8C C9C 123(2) . .
C13C N8C Cu1C 126.3(17) . .
C9C N8C Cu1C 110.5(15) . .
O1Z O1 W1 69(4) . .
C7A O1A Cu1A 113.1(13) . .
C7B O1B Cu1B 114.3(13) . .
C7C O1C Cu1C 116.7(15) . .
O1 O1Z W1 94(5) . .
O1 O1Z Cu1A 99(5) . .
W1 O1Z Cu1A 166.8(17) . .
O3Z O3 W3 84(4) . .
C14A O3A Cu1A 113.3(12) . .
C14B O3B Cu1B 115.5(12) . .
C14C O3C Cu1C 114.8(14) . .
O3 O3Z W3 77(4) . .
O5Z O5 W5 121(5) . .
O5 O5Z W5 45(4) . .
O7Z O7 W2 99(3) . .
O7Z O7 W1 84(3) . .
W2 O7 W1 149.5(15) . .
O8Z O8 W2 107(3) . .
O8Z O8 W3 83(3) . .
W2 O8 W3 148.1(13) . .
O7 O7Z W1 73(3) . .
O7 O7Z W2 59(2) . .
W1 O7Z W2 123.4(12) . .
O9Z O9 W3 102(3) . .
O9Z O9 W1 92(2) . .
W3 O9 W1 152.4(14) . .
O8 O8Z W3 77(3) . .
O8 O8Z W2 53(3) . .
W3 O8Z W2 122.2(13) . .
O10Z O10 W4 90(2) . .
O10Z O10 W2 89(2) . .
W4 O10 W2 147.6(13) . .
O9 O9Z W3 56(2) . .
O9 O9Z W1 66(2) . .
W3 O9Z W1 117.6(11) . .
O11Z O11 O19 134(3) . .
O11Z O11 W2 93(3) . .
O19 O11 W2 80.2(14) . .
O11Z O11 W5 89(3) . 2
O19 O11 W5 78.2(14) . 2
W2 O11 W5 152.2(18) . 2
O10 O10Z W4 65(2) . .
O10 O10Z W2 66(2) . .
W4 O10Z W2 121.7(12) . .
O12Z O12 W3 87(3) . .
O12Z O12 W4 94(3) . 2
W3 O12 W4 145.0(13) . 2
O11 O11Z W5 64(2) . 2
O11 O11Z W2 61(2) . .
W5 O11Z W2 119.2(13) 2 .
O13Z O13 W5 102(3) . .
O13Z O13 W1 88(3) . .
W5 O13 W1 144.2(14) . .
O12 O12Z W3 70(3) . .
O12 O12Z W4 65(2) . 2
W3 O12Z W4 124.0(13) . 2
O14Z O14 W1 100(3) . .
O14Z O14 W6 94(3) . .
W1 O14 W6 151.8(16) . .
O13 O13Z W1 73(3) . .
O13 O13Z W5 60(3) . .
W1 O13Z W5 122.7(13) . .
O15Z O15 W5 93(2) . .
O15Z O15 O19 135(3) . 2
W5 O15 O19 78.8(11) . 2
O15Z O15 W4 92(2) . 2
W5 O15 W4 153.9(12) . 2
O19 O15 W4 79.2(11) 2 2
O14 O14Z W6 67(3) . .
O14 O14Z W1 61(3) . .
W6 O14Z W1 122.7(13) . .
O16Z O16 W6 90(3) . .
O16Z O16 W5 101(3) . .
W6 O16 W5 149.8(13) . .
O15 O15Z W5 61(2) . .
O15 O15Z W4 63(2) . 2
W5 O15Z W4 119.4(12) . 2
O17Z O17 W4 102(3) . .
O17Z O17 W6 87(3) . .
W4 O17 W6 150.0(12) . .
O16 O16Z W6 70(3) . .
O16 O16Z W5 61(3) . .
W6 O16Z W5 123.7(13) . .
O18Z O18 W6 89(3) . .
O18Z O18 W3 106(4) . 2
W6 O18 W3 152.7(17) . 2
O17 O17Z W6 72(2) . .
O17 O17Z W4 58(2) . .
W6 O17Z W4 122.7(12) . .
O11 O19 O15 88.8(16) . 2
O11 O19 Ge1 127.6(17) . .
O15 O19 Ge1 126.5(15) 2 .
O11 O19 W5 52.6(11) . 2
O15 O19 W5 50.0(9) 2 2
Ge1 O19 W5 118.4(12) . 2
O11 O19 W2 50.7(11) . .
O15 O19 W2 115.3(14) 2 .
Ge1 O19 W2 118.1(12) . .
W5 O19 W2 101.6(9) 2 .
O11 O19 W4 116.8(16) . .
O15 O19 W4 51.2(9) 2 .
Ge1 O19 W4 115.6(11) . .
W5 O19 W4 100.2(9) 2 .
W2 O19 W4 99.7(9) . .
O18 O18Z W6 70(3) . .
O18 O18Z W3 55(3) . 2
W6 O18Z W3 121.2(15) . 2
Ge1 O20 W6 122.6(12) . .
Ge1 O20 W3 121.1(12) . 2
W6 O20 W3 100.1(9) . 2
Ge1 O20 W4 114.7(11) . .
W6 O20 W4 96.6(8) . .
W3 O20 W4 96.2(8) 2 .
Ge1 O21 W1 121.2(12) . 2
Ge1 O21 W3 121.2(12) . 2
W1 O21 W3 99.2(9) 2 2
Ge1 O21 W2 116.4(12) . 2
W1 O21 W2 97.0(9) 2 2
W3 O21 W2 96.7(9) 2 2
Ge1 O22 W6 121.2(12) . 2
Ge1 O22 W1 120.4(11) . 2
W6 O22 W1 98.4(8) 2 2
Ge1 O22 W5 118.4(11) . 2
W6 O22 W5 96.6(8) 2 2
W1 O22 W5 96.4(8) 2 2
O1Z W1 O1 16.6(10) . .
O1Z W1 O14 113.1(12) . .
O1 W1 O14 105.0(13) . .
O1Z W1 O7 106.6(13) . .
O1 W1 O7 120.6(13) . .
O14 W1 O7 79.3(11) . .
O1Z W1 O9 109.7(11) . .
O1 W1 O9 116.5(11) . .
O14 W1 O9 137.2(11) . .
O7 W1 O9 87.9(10) . .
O1Z W1 O13 113.7(12) . .
O1 W1 O13 99.9(13) . .
O14 W1 O13 89.2(11) . .
O7 W1 O13 139.4(12) . .
O9 W1 O13 74.5(10) . .
O1Z W1 O7Z 84.5(12) . .
O1 W1 O7Z 99.8(13) . .
O14 W1 O7Z 95.4(11) . .
O7 W1 O7Z 23.6(8) . .
O9 W1 O7Z 87.7(9) . .
O13 W1 O7Z 157.8(11) . .
O1Z W1 O13Z 97.4(12) . .
O1 W1 O13Z 82.4(13) . .
O14 W1 O13Z 86.7(10) . .
O7 W1 O13Z 155.4(11) . .
O9 W1 O13Z 88.8(10) . .
O13 W1 O13Z 19.0(8) . .
O7Z W1 O13Z 176.4(10) . .
O1Z W1 O14Z 95.4(11) . .
O1 W1 O14Z 86.3(12) . .
O14 W1 O14Z 18.8(8) . .
O7 W1 O14Z 90.2(10) . .
O9 W1 O14Z 154.3(10) . .
O13 W1 O14Z 90.8(10) . .
O7Z W1 O14Z 100.6(10) . .
O13Z W1 O14Z 82.4(10) . .
O1Z W1 O9Z 87.5(11) . .
O1 W1 O9Z 95.2(11) . .
O14 W1 O9Z 159.4(11) . .
O7 W1 O9Z 94.0(10) . .
O9 W1 O9Z 22.2(7) . .
O13 W1 O9Z 83.2(10) . .
O7Z W1 O9Z 85.0(9) . .
O13Z W1 O9Z 92.0(9) . .
O14Z W1 O9Z 173.9(9) . .
O1Z W1 O21 149.2(11) . 2
O1 W1 O21 164.5(12) . 2
O14 W1 O21 88.9(11) . 2
O7 W1 O21 54.6(10) . 2
O9 W1 O21 51.6(9) . 2
O13 W1 O21 86.7(11) . 2
O7Z W1 O21 71.7(9) . 2
O13Z W1 O21 105.4(10) . 2
O14Z W1 O21 107.7(9) . 2
O9Z W1 O21 71.6(9) . 2
O1Z W1 O22 161.3(11) . 2
O1 W1 O22 145.5(12) . 2
O14 W1 O22 53.3(10) . 2
O7 W1 O22 84.5(10) . 2
O9 W1 O22 85.1(9) . 2
O13 W1 O22 58.2(10) . 2
O7Z W1 O22 108.0(9) . 2
O13Z W1 O22 70.9(9) . 2
O14Z W1 O22 69.2(9) . 2
O9Z W1 O22 106.9(8) . 2
O21 W1 O22 49.3(8) 2 2
O2 W2 O8 110.7(9) . .
O2 W2 O11 116.2(11) . .
O8 W2 O11 76.5(12) . .
O2 W2 O7 111.7(10) . .
O8 W2 O7 91.4(10) . .
O11 W2 O7 131.9(13) . .
O2 W2 O10 112.6(9) . .
O8 W2 O10 136.3(11) . .
O11 W2 O10 89.9(11) . .
O7 W2 O10 67.2(11) . .
O2 W2 O8Z 93.1(9) . .
O8 W2 O8Z 19.3(8) . .
O11 W2 O8Z 91.2(12) . .
O7 W2 O8Z 90.8(10) . .
O10 W2 O8Z 150.7(10) . .
O2 W2 O10Z 90.8(8) . .
O8 W2 O10Z 157.9(10) . .
O11 W2 O10Z 89.6(11) . .
O7 W2 O10Z 85.2(10) . .
O10 W2 O10Z 24.6(8) . .
O8Z W2 O10Z 175.2(10) . .
O2 W2 O11Z 91.4(9) . .
O8 W2 O11Z 91.7(10) . .
O11 W2 O11Z 25.9(11) . .
O7 W2 O11Z 153.8(11) . .
O10 W2 O11Z 93.2(10) . .
O8Z W2 O11Z 100.4(10) . .
O10Z W2 O11Z 82.3(10) . .
O2 W2 O7Z 92.6(8) . .
O8 W2 O7Z 88.9(9) . .
O11 W2 O7Z 150.7(12) . .
O7 W2 O7Z 21.6(8) . .
O10 W2 O7Z 83.4(9) . .
O8Z W2 O7Z 81.5(9) . .
O10Z W2 O7Z 95.5(9) . .
O11Z W2 O7Z 175.5(10) . .
O2 W2 O19 152.7(8) . .
O8 W2 O19 89.4(10) . .
O11 W2 O19 49.1(11) . .
O7 W2 O19 85.1(10) . .
O10 W2 O19 52.7(9) . .
O8Z W2 O19 108.6(9) . .
O10Z W2 O19 68.5(9) . .
O11Z W2 O19 69.0(9) . .
O7Z W2 O19 106.5(9) . .
O2 W2 O21 154.1(7) . 2
O8 W2 O21 55.6(9) . 2
O11 W2 O21 83.8(12) . 2
O7 W2 O21 52.7(10) . 2
O10 W2 O21 82.1(9) . 2
O8Z W2 O21 68.9(9) . 2
O10Z W2 O21 106.5(9) . 2
O11Z W2 O21 109.6(9) . 2
O7Z W2 O21 67.1(8) . 2
O19 W2 O21 53.1(8) . 2
O3 W3 O3Z 18.6(10) . .
O3 W3 O9 106.8(12) . .
O3Z W3 O9 116.8(11) . .
O3 W3 O18 115.6(13) . 2
O3Z W3 O18 106.3(13) . 2
O9 W3 O18 136.7(12) . 2
O3 W3 O12 117.2(13) . .
O3Z W3 O12 102.6(12) . .
O9 W3 O12 77.5(10) . .
O18 W3 O12 90.1(11) 2 .
O3 W3 O12Z 99.4(13) . .
O3Z W3 O12Z 82.7(12) . .
O9 W3 O12Z 95.5(10) . .
O18 W3 O12Z 85.9(10) 2 .
O12 W3 O12Z 22.4(8) . .
O3 W3 O8 103.9(13) . .
O3Z W3 O8 118.2(11) . .
O9 W3 O8 88.2(9) . .
O18 W3 O8 74.2(11) 2 .
O12 W3 O8 138.8(10) . .
O12Z W3 O8 154.3(10) . .
O3 W3 O8Z 83.9(13) . .
O3Z W3 O8Z 99.6(12) . .
O9 W3 O8Z 89.5(10) . .
O18 W3 O8Z 87.0(11) 2 .
O12 W3 O8Z 157.6(11) . .
O12Z W3 O8Z 172.9(10) . .
O8 W3 O8Z 20.5(7) . .
O3 W3 O9Z 85.0(12) . .
O3Z W3 O9Z 96.0(11) . .
O9 W3 O9Z 21.8(8) . .
O18 W3 O9Z 157.5(11) 2 .
O12 W3 O9Z 88.0(10) . .
O12Z W3 O9Z 100.2(9) . .
O8 W3 O9Z 92.7(9) . .
O8Z W3 O9Z 86.3(9) . .
O3 W3 O18Z 98.1(13) . 2
O3Z W3 O18Z 87.9(12) . 2
O9 W3 O18Z 154.9(11) . 2
O18 W3 O18Z 18.3(9) 2 2
O12 W3 O18Z 93.8(10) . 2
O12Z W3 O18Z 82.9(10) . 2
O8 W3 O18Z 83.1(10) . 2
O8Z W3 O18Z 90.4(10) . 2
O9Z W3 O18Z 175.2(10) . 2
O3 W3 O21 146.8(13) . 2
O3Z W3 O21 164.9(11) . 2
O9 W3 O21 52.4(9) . 2
O18 W3 O21 85.9(11) 2 2
O12 W3 O21 85.9(10) . 2
O12Z W3 O21 107.5(10) . 2
O8 W3 O21 55.7(9) . 2
O8Z W3 O21 71.7(10) . 2
O9Z W3 O21 71.6(9) . 2
O18Z W3 O21 104.1(10) 2 2
O3 W3 O20 163.2(12) . 2
O3Z W3 O20 145.7(11) . 2
O9 W3 O20 88.4(9) . 2
O18 W3 O20 51.1(11) 2 2
O12 W3 O20 58.2(9) . 2
O12Z W3 O20 71.4(9) . 2
O8 W3 O20 83.3(9) . 2
O8Z W3 O20 103.8(10) . 2
O9Z W3 O20 110.1(9) . 2
O18Z W3 O20 67.3(10) 2 2
O21 W3 O20 49.3(8) 2 2
O4Z W4 O4 12.9(14) . .
O4Z W4 O17 108.8(14) . .
O4 W4 O17 117.8(13) . .
O4Z W4 O10 117.8(13) . .
O4 W4 O10 109.8(13) . .
O17 W4 O10 74.7(10) . .
O4Z W4 O15 116.5(13) . 2
O4 W4 O15 107.8(13) . 2
O17 W4 O15 134.3(10) . 2
O10 W4 O15 89.4(9) . 2
O4Z W4 O12 106.0(13) . 2
O4 W4 O12 113.1(13) . 2
O17 W4 O12 92.2(9) . 2
O10 W4 O12 136.3(11) . 2
O15 W4 O12 70.1(10) 2 2
O4Z W4 O10Z 95.8(13) . .
O4 W4 O10Z 86.0(13) . .
O17 W4 O10Z 93.3(10) . .
O10 W4 O10Z 25.3(9) . .
O15 W4 O10Z 88.4(9) 2 .
O12 W4 O10Z 154.4(10) 2 .
O4Z W4 O17Z 89.1(14) . .
O4 W4 O17Z 99.2(13) . .
O17 W4 O17Z 20.5(8) . .
O10 W4 O17Z 88.6(10) . .
O15 W4 O17Z 151.9(10) 2 .
O12 W4 O17Z 92.5(9) 2 .
O10Z W4 O17Z 101.2(9) . .
O4Z W4 O12Z 88.0(13) . 2
O4 W4 O12Z 97.4(13) . 2
O17 W4 O12Z 87.8(9) . 2
O10 W4 O12Z 152.2(10) . 2
O15 W4 O12Z 87.6(9) 2 2
O12 W4 O12Z 21.0(8) 2 2
O10Z W4 O12Z 175.4(10) . 2
O17Z W4 O12Z 81.3(9) . 2
O4Z W4 O15Z 93.6(13) . 2
O4 W4 O15Z 83.8(13) . 2
O17 W4 O15Z 157.4(10) . 2
O10 W4 O15Z 92.7(10) . 2
O15 W4 O15Z 24.5(8) 2 2
O12 W4 O15Z 83.9(10) 2 2
O10Z W4 O15Z 81.4(9) . 2
O17Z W4 O15Z 176.0(9) . 2
O12Z W4 O15Z 95.9(9) 2 2
O4Z W4 O19 157.5(14) . .
O4 W4 O19 144.6(14) . .
O17 W4 O19 88.9(10) . .
O10 W4 O19 52.5(9) . .
O15 W4 O19 49.6(9) 2 .
O12 W4 O19 86.5(10) 2 .
O10Z W4 O19 68.7(9) . .
O17Z W4 O19 109.4(9) . .
O12Z W4 O19 106.9(9) 2 .
O15Z W4 O19 68.7(9) 2 .
O4Z W4 O20 148.1(14) . .
O4 W4 O20 160.9(13) . .
O17 W4 O20 53.2(9) . .
O10 W4 O20 85.1(10) . .
O15 W4 O20 83.5(9) 2 .
O12 W4 O20 55.3(9) 2 .
O10Z W4 O20 110.1(9) . .
O17Z W4 O20 68.4(8) . .
O12Z W4 O20 67.1(9) 2 .
O15Z W4 O20 108.0(9) 2 .
O19 W4 O20 54.2(8) . .
O5 W5 O15 106.9(13) . .
O5 W5 O13 114.6(14) . .
O15 W5 O13 79.0(11) . .
O5 W5 O5Z 13.9(12) . .
O15 W5 O5Z 117.5(10) . .
O13 W5 O5Z 106.3(12) . .
O5 W5 O16 116.6(13) . .
O15 W5 O16 135.3(10) . .
O13 W5 O16 91.4(10) . .
O5Z W5 O16 107.1(11) . .
O5 W5 O11 107.9(14) . 2
O15 W5 O11 87.0(11) . 2
O13 W5 O11 137.4(13) . 2
O5Z W5 O11 115.8(12) . 2
O16 W5 O11 70.9(12) . 2
O5 W5 O15Z 82.0(13) . .
O15 W5 O15Z 25.2(8) . .
O13 W5 O15Z 92.8(11) . .
O5Z W5 O15Z 93.5(10) . .
O16 W5 O15Z 156.8(10) . .
O11 W5 O15Z 90.8(11) 2 .
O5 W5 O13Z 100.8(13) . .
O15 W5 O13Z 94.0(10) . .
O13 W5 O13Z 18.0(8) . .
O5Z W5 O13Z 90.6(11) . .
O16 W5 O13Z 87.7(9) . .
O11 W5 O13Z 149.6(12) 2 .
O15Z W5 O13Z 102.9(9) . .
O5 W5 O11Z 82.1(13) . 2
O15 W5 O11Z 90.5(9) . 2
O13 W5 O11Z 162.2(12) . 2
O5Z W5 O11Z 91.3(11) . 2
O16 W5 O11Z 85.9(10) . 2
O11 W5 O11Z 26.1(10) 2 2
O15Z W5 O11Z 83.1(10) . 2
O13Z W5 O11Z 173.6(10) . 2
O5 W5 O16Z 100.7(13) . .
O15 W5 O16Z 152.4(10) . .
O13 W5 O16Z 90.7(10) . .
O5Z W5 O16Z 89.9(11) . .
O16 W5 O16Z 18.2(7) . .
O11 W5 O16Z 83.4(11) 2 .
O15Z W5 O16Z 174.2(9) . .
O13Z W5 O16Z 81.8(9) . .
O11Z W5 O16Z 92.1(9) 2 .
O5 W5 O19 142.4(13) . 2
O15 W5 O19 51.2(9) . 2
O13 W5 O19 92.6(11) . 2
O5Z W5 O19 156.1(10) . 2
O16 W5 O19 86.4(10) . 2
O11 W5 O19 49.2(11) 2 2
O15Z W5 O19 70.7(9) . 2
O13Z W5 O19 110.0(9) . 2
O11Z W5 O19 69.6(9) 2 2
O16Z W5 O19 104.5(9) . 2
O5 W5 O22 165.5(13) . 2
O15 W5 O22 84.8(9) . 2
O13 W5 O22 58.2(10) . 2
O5Z W5 O22 151.5(10) . 2
O16 W5 O22 54.3(9) . 2
O11 W5 O22 80.8(11) 2 2
O15Z W5 O22 110.0(9) . 2
O13Z W5 O22 69.1(9) . 2
O11Z W5 O22 106.9(9) 2 2
O16Z W5 O22 68.1(9) . 2
O19 W5 O22 52.0(8) 2 2
O6 W6 O6Z 14.0(15) . .
O6 W6 O18 108.5(16) . .
O6Z W6 O18 115.2(13) . .
O6 W6 O16 118.3(16) . .
O6Z W6 O16 106.1(13) . .
O18 W6 O16 81.5(11) . .
O6 W6 O14 112.8(15) . .
O6Z W6 O14 107.2(13) . .
O18 W6 O14 137.6(13) . .
O16 W6 O14 87.3(10) . .
O6 W6 O17 104.5(15) . .
O6Z W6 O17 116.1(12) . .
O18 W6 O17 87.3(10) . .
O16 W6 O17 137.2(10) . .
O14 W6 O17 73.8(10) . .
O6 W6 O18Z 87.3(16) . .
O6Z W6 O18Z 94.3(13) . .
O18 W6 O18Z 21.2(9) . .
O16 W6 O18Z 90.8(11) . .
O14 W6 O18Z 158.0(13) . .
O17 W6 O18Z 93.3(10) . .
O6 W6 O16Z 99.8(16) . .
O6Z W6 O16Z 86.9(13) . .
O18 W6 O16Z 93.8(11) . .
O16 W6 O16Z 19.7(7) . .
O14 W6 O16Z 88.4(10) . .
O17 W6 O16Z 154.0(10) . .
O18Z W6 O16Z 97.1(11) . .
O6 W6 O17Z 84.1(15) . .
O6Z W6 O17Z 96.5(13) . .
O18 W6 O17Z 89.1(10) . .
O16 W6 O17Z 157.5(10) . .
O14 W6 O17Z 86.1(10) . .
O17 W6 O17Z 21.0(7) . .
O18Z W6 O17Z 87.4(10) . .
O16Z W6 O17Z 174.2(9) . .
O6 W6 O14Z 95.0(15) . .
O6Z W6 O14Z 88.3(12) . .
O18 W6 O14Z 156.4(12) . .
O16 W6 O14Z 90.0(9) . .
O14 W6 O14Z 19.1(8) . .
O17 W6 O14Z 84.1(9) . .
O18Z W6 O14Z 176.9(12) . .
O16Z W6 O14Z 84.7(9) . .
O17Z W6 O14Z 90.7(9) . .
O6 W6 O20 148.1(16) . .
O6Z W6 O20 161.6(12) . .
O18 W6 O20 52.1(11) . .
O16 W6 O20 86.2(10) . .
O14 W6 O20 86.7(11) . .
O17 W6 O20 55.3(9) . .
O18Z W6 O20 71.4(11) . .
O16Z W6 O20 105.9(10) . .
O17Z W6 O20 71.9(9) . .
O14Z W6 O20 105.7(10) . .
O6 W6 O22 162.4(15) . 2
O6Z W6 O22 149.8(12) . 2
O18 W6 O22 87.6(11) . 2
O16 W6 O22 55.6(9) . 2
O14 W6 O22 53.2(10) . 2
O17 W6 O22 82.9(9) . 2
O18Z W6 O22 108.5(11) . 2
O16Z W6 O22 71.2(9) . 2
O17Z W6 O22 103.9(9) . 2
O14Z W6 O22 69.6(9) . 2
O20 W6 O22 48.7(8) . 2

loop_
_geom_bond_atom_site_label_1
_geom_bond_atom_site_label_2
_geom_bond_distance
_geom_bond_site_symmetry_2
C1G N3G 1.32(3) .
C1G N2G 1.34(3) .
C1G N1G 1.35(3) .
C2A C3A 1.34(3) .
C2A N1A 1.36(3) .
C2A C7A 1.56(3) .
C2B C3B 1.34(3) .
C2B N1B 1.36(3) .
C2B C7B 1.53(3) .
C2C N1C 1.37(3) .
C2C C3C 1.38(3) .
C2C C7C 1.48(3) .
C2G N4G 1.31(3) .
C2G N5G 1.32(3) .
C2G N6G 1.33(2) .
C3A C4A 1.40(3) .
C3B C4B 1.39(3) .
C3C C4C 1.37(3) .
C4A C5A 1.33(3) .
C4B C5B 1.39(3) .
C4C C5C 1.38(3) .
C5A C6A 1.41(3) .
C5B C6B 1.40(3) .
C5C C6C 1.37(3) .
C6A N1A 1.35(3) .
C6B N1B 1.31(3) .
C6C N1C 1.30(3) .
C7A O2A 1.21(3) .
C7A O1A 1.28(2) .
C7B O2B 1.22(3) .
C7B O1B 1.28(2) .
C7C O2C 1.22(3) .
C7C O1C 1.32(3) .
C9A C10A 1.32(3) .
C9A N8A 1.38(3) .
C9A C14A 1.50(3) .
C9B N8B 1.38(3) .
C9B C10B 1.40(3) .
C9B C14B 1.47(3) .
C9C N8C 1.34(3) .
C9C C10C 1.39(3) .
C9C C14C 1.49(3) .
C10A C11A 1.41(3) .
C10B C11B 1.37(3) .
C10C C11C 1.34(3) .
C11A C12A 1.39(3) .
C11B C12B 1.35(3) .
C11C C12C 1.43(3) .
C12A C13A 1.37(3) .
C12B C13B 1.38(3) .
C12C C13C 1.40(3) .
C13A N8A 1.31(3) .
C13B N8B 1.33(3) .
C13C N8C 1.31(3) .
C14A O4A 1.20(2) .
C14A O3A 1.33(2) .
C14B O4B 1.21(2) .
C14B O3B 1.30(2) .
C14C O4C 1.23(3) .
C14C O3C 1.29(3) .
Cu1A N1A 1.956(16) .
Cu1A N8A 1.961(16) .
Cu1A O1A 1.972(14) .
Cu1A O3A 1.975(14) .
Cu1A O1Z 2.36(2) .
Cu1B O1B 1.940(15) .
Cu1B O3B 1.943(15) .
Cu1B N8B 1.944(17) .
Cu1B N1B 1.972(16) .
Cu1C O1C 1.931(16) .
Cu1C O3C 1.945(16) .
Cu1C N8C 1.96(2) .
Cu1C N1C 1.985(18) .
Ge1 O22 1.70(2) 2
Ge1 O22 1.70(2) .
Ge1 O20 1.73(2) 2
Ge1 O20 1.73(2) .
Ge1 O21 1.74(2) 2
Ge1 O21 1.74(2) .
Ge1 O19 1.83(2) 2
Ge1 O19 1.83(2) .
O1 O1Z 0.51(3) .
O1 W1 1.78(3) .
O2 W2 1.686(15) .
O1Z W1 1.67(2) .
O3 O3Z 0.56(3) .
O3 W3 1.69(3) .
O4 W4 1.71(3) .
O3Z W3 1.73(2) .
O5 O5Z 0.52(3) .
O5 W5 1.51(3) .
O4Z W4 1.68(3) .
O6 W6 1.66(4) .
O5Z W5 1.83(3) .
O7 O7Z 0.78(3) .
O7 W2 1.81(2) .
O7 W1 1.86(2) .
O6Z W6 1.77(3) .
O8 O8Z 0.71(3) .
O8 W2 1.72(2) .
O8 W3 1.96(2) .
O7Z W1 1.93(2) .
O7Z W2 2.08(2) .
O9 O9Z 0.78(3) .
O9 W3 1.74(2) .
O9 W1 1.88(2) .
O8Z W3 2.00(2) .
O8Z W2 2.04(3) .
O10 O10Z 0.85(3) .
O10 W4 1.81(2) .
O10 W2 1.88(2) .
O9Z W3 2.05(2) .
O9Z W1 2.07(2) .
O11 O11Z 0.90(3) .
O11 O19 1.76(4) .
O11 W2 1.80(3) .
O11 W5 1.85(3) 2
O10Z W4 2.00(2) .
O10Z W2 2.06(2) .
O12 O12Z 0.74(3) .
O12 W3 1.84(2) .
O12 W4 1.89(2) 2
O11Z W5 2.05(3) 2
O11Z W2 2.06(3) .
O13 O13Z 0.65(3) .
O13 W5 1.81(2) .
O13 W1 1.91(2) .
O12Z W3 1.95(2) .
O12Z W4 2.07(2) 2
O14 O14Z 0.66(3) .
O14 W1 1.80(2) .
O14 W6 1.86(2) .
O13Z W1 1.99(2) .
O13Z W5 2.05(2) .
O15 O15Z 0.86(3) .
O15 W5 1.78(2) .
O15 O19 1.81(3) 2
O15 W4 1.85(2) 2
O14Z W6 2.02(2) .
O14Z W1 2.02(2) .
O16 O16Z 0.66(2) .
O16 W6 1.83(2) .
O16 W5 1.83(2) .
O15Z W5 2.02(2) .
O15Z W4 2.07(2) 2
O17 O17Z 0.72(2) .
O17 W4 1.75(2) .
O17 W6 1.91(2) .
O16Z W6 1.95(2) .
O16Z W5 2.06(2) .
O18 O18Z 0.70(3) .
O18 W6 1.82(2) .
O18 W3 1.83(3) 2
O17Z W6 2.01(2) .
O17Z W4 2.02(2) .
O19 O15 1.81(3) 2
O19 W5 2.28(2) 2
O19 W2 2.30(2) .
O19 W4 2.33(2) .
O18Z W6 1.93(3) .
O18Z W3 2.13(3) 2
O20 W6 2.29(2) .
O20 W3 2.33(2) 2
O20 W4 2.44(2) .
O21 W1 2.31(2) 2
O21 W3 2.32(2) 2
O21 W2 2.42(2) 2
O22 W6 2.34(2) 2
O22 W1 2.35(2) 2
O22 W5 2.40(2) 2
W1 O21 2.31(2) 2
W1 O22 2.35(2) 2
W2 O21 2.42(2) 2
W3 O18 1.83(3) 2
W3 O18Z 2.13(3) 2
W3 O21 2.32(2) 2
W3 O20 2.33(2) 2
W4 O15 1.85(2) 2
W4 O12 1.89(2) 2
W4 O12Z 2.07(2) 2
W4 O15Z 2.07(2) 2
W5 O11 1.85(3) 2
W5 O11Z 2.05(3) 2
W5 O19 2.28(2) 2
W5 O22 2.40(2) 2
W6 O22 2.34(2) 2
